data_7219934
loop_
_publ_author_name
'Xu, Li-Jie'
'Zhou, Wen-Zhe'
'Zhang, Li-Yuan'
'Li, Bin'
'Zang, Hong-Ying'
'Wang, Yong-Hui'
'Li, Yang-Guang'

_publ_section_title
;
 Organic--inorganic hybrid assemblies based on Ti-substituted
 polyoxometalates for photocatalytic dye degradation
;
_journal_issue 19
_journal_name_full CrystEngComm
_journal_page_first 3708
_journal_paper_doi 10.1039/C4CE02505A
_journal_volume 17
_journal_year 2015
_chemical_formula_sum 'C48 H100 Cu N12 O83 P2 Ti2 W22'
_chemical_formula_weight 6439.38
_chemical_name_systematic
; 
 ? 
;
_space_group_IT_number 14
_symmetry_cell_setting monoclinic
_symmetry_space_group_name_Hall '-P 2yn'
_symmetry_space_group_name_H-M 'P 1 21/n 1'
_atom_sites_solution_hydrogens geom
_atom_sites_solution_primary direct
_atom_sites_solution_secondary difmap
_audit_creation_method SHELXL-97
_audit_update_record
;
2015-02-27 deposited with the CCDC.
2015-03-17 downloaded from the CCDC.
;
_cell_angle_alpha 90.00
_cell_angle_beta 96.4510(10)
_cell_angle_gamma 90.00
_cell_formula_units_Z 4
_cell_length_a 12.9068(5)
_cell_length_b 23.7447(9)
_cell_length_c 38.8170(17)
_cell_measurement_temperature 296(2)
_cell_volume 11820.8(8)
_computing_cell_refinement 'SAINT (Bruker, 1999)'
_computing_data_collection 'SMART (Bruker, 1997)'
_computing_data_reduction SAINT
_computing_molecular_graphics 'SHELXTL-PLUS (Sheldrick, 1990)'
_computing_publication_material SHELXL-97
_computing_structure_refinement 'SHELXL-97 (Sheldrick, 1997)'
_computing_structure_solution 'SHELXS-97 (Sheldrick, 1990)'
_diffrn_ambient_temperature 296(2)
_diffrn_measured_fraction_theta_full 1.000
_diffrn_measured_fraction_theta_max 1.000
_diffrn_measurement_device_type 'Bruker APEX CCD area-detector'
_diffrn_measurement_method '\w scans'
_diffrn_radiation_monochromator graphite
_diffrn_radiation_source 'fine-focus sealed tube'
_diffrn_radiation_type MoK\a
_diffrn_radiation_wavelength 0.71073
_diffrn_reflns_av_R_equivalents 0.0815
_diffrn_reflns_av_sigmaI/netI 0.0895
_diffrn_reflns_limit_h_max 13
_diffrn_reflns_limit_h_min -15
_diffrn_reflns_limit_k_max 28
_diffrn_reflns_limit_k_min -25
_diffrn_reflns_limit_l_max 46
_diffrn_reflns_limit_l_min -44
_diffrn_reflns_number 67885
_diffrn_reflns_theta_full 25.00
_diffrn_reflns_theta_max 25.00
_diffrn_reflns_theta_min 1.01
_exptl_absorpt_coefficient_mu 21.740
_exptl_absorpt_correction_T_max 0.0920
_exptl_absorpt_correction_T_min 0.0740
_exptl_absorpt_correction_type multi-scan
_exptl_absorpt_process_details 'SADABS (Sheldrick, 1996)'
_exptl_crystal_colour green
_exptl_crystal_density_diffrn 3.618
_exptl_crystal_density_method 'not measured'
_exptl_crystal_description block
_exptl_crystal_F_000 11468
_exptl_crystal_size_max 0.25
_exptl_crystal_size_mid 0.23
_exptl_crystal_size_min 0.21
_platon_squeeze_details
;
;
_refine_diff_density_max 3.065
_refine_diff_density_min -3.332
_refine_diff_density_rms 0.324
_refine_ls_extinction_method none
_refine_ls_goodness_of_fit_ref 1.006
_refine_ls_hydrogen_treatment constr
_refine_ls_matrix_type full
_refine_ls_number_parameters 1432
_refine_ls_number_reflns 20815
_refine_ls_number_restraints 138
_refine_ls_restrained_S_all 1.009
_refine_ls_R_factor_all 0.0918
_refine_ls_R_factor_gt 0.0526
_refine_ls_shift/su_max 0.000
_refine_ls_shift/su_mean 0.000
_refine_ls_structure_factor_coef Fsqd
_refine_ls_weighting_details 'calc w=1/[\s^2^(Fo^2^)+(0.0458P)^2^+0.0000P] where P=(Fo^2^+2Fc^2^)/3'
_refine_ls_weighting_scheme calc
_refine_ls_wR_factor_gt 0.1068
_refine_ls_wR_factor_ref 0.1213
_reflns_number_gt 13169
_reflns_number_total 20815
_reflns_threshold_expression >2sigma(I)
_cod_data_source_file c4ce02505a2.cif
_cod_data_source_block xt1
_cod_depositor_comments
;
The following automatic conversions were performed:

'_symmetry_cell_setting' value 'Monoclinic' changed to 'monoclinic'
according to
/usr/data/users/saulius/crontab/automatic-downloads/rss-feeds/RSC/lib/dictionaries/cif_core.dic
dictionary named 'cif_core.dic' version 2.4.2 from 2011-04-26.

Automatic conversion script
Id: cif_fix_values 3105 2015-03-04 15:46:00Z robertas 

 Adding full bibliography for 7219934--7219936.cif.
;
_cod_original_sg_symbol_H-M P2(1)/n
_cod_database_code 7219934

loop_
_symmetry_equiv_pos_as_xyz
'x, y, z'
'-x+1/2, y+1/2, -z+1/2'
'-x, -y, -z'
'x-1/2, -y-1/2, z-1/2'

loop_
_atom_site_label
_atom_site_type_symbol
_atom_site_fract_x
_atom_site_fract_y
_atom_site_fract_z
_atom_site_U_iso_or_equiv
_atom_site_adp_type
_atom_site_occupancy
_atom_site_symmetry_multiplicity
_atom_site_calc_flag
_atom_site_refinement_flags
W1 W 0.73255(5) 0.02257(3) 0.19404(2) 0.03023(18) Uani 1 1 d .
W2 W 0.36874(6) 0.29595(3) 0.35930(2) 0.03341(19) Uani 1 1 d .
W3 W 0.61497(5) 0.07363(3) 0.37939(2) 0.03347(19) Uani 1 1 d .
W4 W 0.48364(6) 0.00397(3) 0.15633(2) 0.03443(19) Uani 1 1 d .
W5 W 0.60204(5) 0.21427(3) 0.35307(2) 0.03620(19) Uani 1 1 d .
W6 W 0.16603(6) 0.08612(3) 0.41788(2) 0.0380(2) Uani 1 1 d .
W7 W 0.52956(6) 0.25574(3) 0.43665(2) 0.0377(2) Uani 1 1 d .
W8 W 0.24203(6) 0.04746(3) 0.33626(2) 0.03572(19) Uani 1 1 d .
W9 W 0.54590(6) 0.11333(3) 0.46368(2) 0.0386(2) Uani 1 1 d .
W10 W 0.66800(6) 0.22588(3) 0.21200(2) 0.03560(19) Uani 1 1 d .
W11 W 0.22910(5) 0.19107(3) 0.30902(2) 0.03397(19) Uani 1 1 d .
W12 W 0.87204(6) 0.15533(3) 0.18062(3) 0.0469(2) Uani 1 1 d .
W13 W 0.15444(6) 0.23135(3) 0.39098(2) 0.0421(2) Uani 1 1 d .
W14 W 0.81805(8) 0.05593(4) 0.10858(3) 0.0593(3) Uani 1 1 d .
W15 W 0.74837(8) 0.26204(3) 0.13304(3) 0.0570(3) Uani 1 1 d .
W16 W 0.39670(7) 0.00833(3) 0.41396(2) 0.0482(2) Uani 1 1 d .
W17 W 0.56681(8) 0.03764(4) 0.07073(2) 0.0587(3) Uani 1 1 d .
W18 W 0.40178(6) 0.20680(3) 0.17220(2) 0.0432(2) Uani 1 1 d .
W19 W 0.31495(6) 0.19068(3) 0.46899(2) 0.0379(2) Uani 1 1 d .
W20 W 0.35215(8) 0.11723(4) 0.10240(3) 0.0625(3) Uani 1 1 d .
W21 W 0.47930(10) 0.24198(4) 0.09274(3) 0.0752(4) Uani 1 1 d .
W22 W 0.69291(12) 0.16273(4) 0.06000(3) 0.0889(4) Uani 1 1 d U
Ti1 Ti 0.5344(2) 0.09450(13) 0.22207(8) 0.0323(8) Uani 1 1 d .
Ti2 Ti 0.4588(2) 0.11255(12) 0.30500(8) 0.0265(7) Uani 1 1 d .
P1 P 0.3849(3) 0.15170(16) 0.38638(11) 0.0200(9) Uani 1 1 d .
P2 P 0.6127(4) 0.13220(17) 0.14183(12) 0.0279(10) Uani 1 1 d .
O1 O 0.4710(12) 0.1416(6) 0.3653(4) 0.024(4) Uani 0.63 1 d PU
O2 O 0.3146(12) 0.1974(7) 0.3686(5) 0.031(4) Uani 0.63 1 d PU
O3 O 0.4229(11) 0.1689(6) 0.4235(4) 0.021(4) Uani 0.63 1 d PU
O4 O 0.3200(11) 0.0981(6) 0.3889(4) 0.020(4) Uani 0.63 1 d PU
O5 O 0.2996(19) 0.1581(11) 0.4076(7) 0.020(6) Uani 0.37 1 d PU
O6 O 0.461(2) 0.1063(11) 0.4036(7) 0.023(7) Uani 0.37 1 d PU
O7 O 0.4467(19) 0.2063(11) 0.3870(7) 0.021(6) Uani 0.37 1 d PU
O8 O 0.349(2) 0.1319(12) 0.3504(8) 0.034(8) Uani 0.37 1 d PU
O9 O 0.8031(13) 0.3222(5) 0.1220(5) 0.087(6) Uani 1 1 d .
O10 O 0.4379(15) 0.2973(6) 0.0668(4) 0.096(6) Uani 1 1 d .
O11 O 0.5253(15) -0.0106(6) 0.0403(4) 0.086(5) Uani 1 1 d .
O12 O 0.7265(17) 0.1869(9) 0.0216(6) 0.127(7) Uani 1 1 d U
O13 O 0.9253(12) 0.0194(6) 0.1011(5) 0.085(6) Uani 1 1 d .
O14 O 0.6278(11) 0.0924(7) 0.4993(4) 0.082(5) Uani 1 1 d .
O15 O 0.2738(12) 0.2061(5) 0.5077(4) 0.074(5) Uani 1 1 d .
O16 O 0.0632(11) 0.0599(6) 0.4347(4) 0.072(4) Uani 1 1 d U
O17 O 0.1524(13) 0.0586(6) 0.3728(4) 0.079(5) Uani 1 1 d .
O18 O 0.2228(10) 0.2316(5) 0.4370(4) 0.057(4) Uani 1 1 d .
O19 O 0.6028(11) 0.2380(6) 0.4008(4) 0.070(5) Uani 1 1 d .
O20 O 0.4884(11) 0.0904(5) 0.2640(4) 0.057(4) Uani 1 1 d .
O21 O 0.6832(9) 0.2667(5) 0.2485(3) 0.047(4) Uani 1 1 d .
O22 O 0.6257(9) 0.1585(5) 0.2270(3) 0.040(3) Uani 1 1 d .
O24 O 0.3757(14) 0.1853(6) 0.0789(4) 0.085(6) Uani 1 1 d .
O25 O 0.2323(12) 0.0994(7) 0.0822(5) 0.098(7) Uani 1 1 d .
O26 O 0.4283(10) 0.1417(5) 0.4836(4) 0.069(5) Uani 1 1 d .
O28 O 0.3131(10) 0.1612(5) 0.1395(4) 0.061(4) Uani 1 1 d .
O29 O 0.3129(10) 0.2414(6) 0.1928(5) 0.073(5) Uani 1 1 d .
O30 O 0.5086(10) 0.1610(5) 0.1316(3) 0.050(4) Uani 1 1 d .
O31 O 0.4352(8) 0.1441(5) 0.1988(3) 0.040(3) Uani 1 1 d .
O32 O 0.5320(9) 0.2410(4) 0.1915(3) 0.038(3) Uani 1 1 d .
O33 O 0.6107(13) 0.0975(6) 0.0432(4) 0.075(5) Uani 1 1 d .
O34 O 0.4436(12) 0.0822(5) 0.0738(4) 0.074(5) Uani 1 1 d .
O35 O 0.3199(12) -0.0002(6) 0.3696(4) 0.074(5) Uani 1 1 d .
O36 O 0.4067(11) -0.0583(5) 0.4260(4) 0.056(4) Uani 1 1 d .
O37 O 0.7556(13) 0.2147(6) 0.0937(4) 0.081(5) Uani 1 1 d .
O38 O 0.7155(10) 0.2777(5) 0.1785(4) 0.049(4) Uani 1 1 d .
O40 O 0.6534(11) 0.1079(5) 0.1095(3) 0.052(4) Uani 1 1 d .
O41 O 0.7114(12) 0.0162(5) 0.0805(4) 0.066(4) Uani 1 1 d .
O42 O 0.0459(9) 0.2677(5) 0.3956(4) 0.054(4) Uani 1 1 d .
O43 O 0.8755(11) 0.1138(5) 0.1388(4) 0.073(5) Uani 1 1 d .
O44 O 0.9956(9) 0.1540(6) 0.1977(5) 0.087(6) Uani 1 1 d .
O45 O 0.8697(10) 0.2220(5) 0.1543(4) 0.064(4) Uani 1 1 d .
O46 O 0.6914(9) 0.1748(5) 0.1590(3) 0.043(3) Uani 1 1 d .
O47 O 0.8087(9) 0.1982(4) 0.2144(4) 0.047(4) Uani 1 1 d .
O48 O 0.3461(9) 0.1634(5) 0.2939(4) 0.062(4) Uani 1 1 d .
O49 O 0.1372(11) 0.2144(7) 0.3436(4) 0.078(5) Uani 1 1 d .
O50 O 0.1853(9) 0.1168(5) 0.3181(4) 0.061(4) Uani 1 1 d .
O51 O 0.1523(9) 0.2067(5) 0.2730(3) 0.045(3) Uani 1 1 d .
O52 O 0.1717(10) 0.0020(5) 0.3115(4) 0.062(4) Uani 1 1 d .
O53 O 0.5886(9) 0.1906(6) 0.4592(4) 0.068(5) Uani 1 1 d .
O54 O 0.4158(10) 0.2482(5) 0.4628(4) 0.065(5) Uani 1 1 d .
O55 O 0.5985(10) 0.3053(5) 0.4588(4) 0.064(4) Uani 1 1 d .
O56 O 0.2623(12) 0.0283(6) 0.4302(4) 0.079(5) Uani 1 1 d .
O57 O 0.1156(10) 0.1560(6) 0.4012(4) 0.062(4) Uani 1 1 d .
O58 O 0.5163(13) 0.0195(7) 0.3914(4) 0.084(5) Uani 1 1 d U
O59 O 0.2346(10) 0.1269(5) 0.4559(4) 0.061(4) Uani 1 1 d .
O60 O 0.7040(9) 0.2476(5) 0.3401(4) 0.045(3) Uani 1 1 d .
O61 O 0.5524(9) 0.1763(5) 0.3146(4) 0.057(4) Uani 1 1 d .
O62 O 0.3902(10) 0.0586(5) 0.1338(4) 0.055(4) Uani 1 1 d .
O63 O 0.4087(9) -0.0550(5) 0.1530(4) 0.051(4) Uani 1 1 d .
O64 O 0.4615(8) 0.0310(5) 0.1988(3) 0.039(3) Uani 1 1 d .
O65 O 0.5391(9) 0.0034(5) 0.1114(3) 0.043(3) Uani 1 1 d .
O66 O 0.7247(10) 0.0347(6) 0.3791(4) 0.069(5) Uani 1 1 d .
O67 O 0.6208(13) 0.0957(6) 0.4285(4) 0.083(5) Uani 1 1 d .
O68 O 0.6660(10) 0.1463(5) 0.3720(4) 0.061(4) Uani 1 1 d .
O69 O 0.4947(10) 0.2700(6) 0.3452(4) 0.065(4) Uani 1 1 d .
O70 O 0.2938(10) 0.2625(6) 0.3189(4) 0.064(4) Uani 1 1 d .
O71 O 0.2443(10) 0.2914(6) 0.3812(4) 0.076(5) Uani 1 1 d .
O72 O 0.4393(9) 0.2979(6) 0.4044(4) 0.056(4) Uani 1 1 d .
O73 O 0.3691(11) 0.3637(5) 0.3470(4) 0.061(4) Uani 1 1 d .
O74 O 0.6185(8) -0.0241(4) 0.1752(3) 0.033(3) Uani 1 1 d .
O75 O 0.7743(9) 0.0206(5) 0.1470(3) 0.046(3) Uani 1 1 d .
O76 O 0.8161(9) 0.0884(5) 0.1987(3) 0.037(3) Uani 1 1 d .
O77 O 0.8160(9) -0.0257(5) 0.2140(3) 0.047(4) Uani 1 1 d .
O78 O 0.6052(11) 0.2698(5) 0.1163(4) 0.057(4) Uani 1 1 d .
O79 O 0.6543(9) 0.0454(5) 0.2286(3) 0.038(3) Uani 1 1 d .
O80 O 0.5588(9) 0.0685(5) 0.3344(3) 0.048(4) Uani 1 1 d .
O81 O 0.3554(8) 0.0581(5) 0.3133(4) 0.057(4) Uani 1 1 d .
O82 O 0.4624(12) 0.0488(7) 0.4526(4) 0.080(5) Uani 1 1 d .
O83 O 0.5962(9) 0.0850(4) 0.1670(3) 0.034(3) Uani 1 1 d .
O27 O 0.4125(13) 0.2579(5) 0.1325(4) 0.077(5) Uani 1 1 d .
O23 O 0.5639(15) 0.2013(6) 0.0655(4) 0.084(6) Uani 1 1 d .
O39 O 0.8074(13) 0.1113(6) 0.0722(5) 0.084(5) Uani 1 1 d .
Cu1 Cu 0.71856(18) 0.36144(11) 0.27374(6) 0.0496(7) Uani 1 1 d .
N1 N 0.9446(13) 0.3251(7) 0.2708(5) 0.050(4) Uani 1 1 d .
N2 N 0.8631(12) 0.3389(6) 0.2869(4) 0.043(4) Uani 1 1 d .
N3 N 0.7177(11) 0.3691(6) 0.3264(4) 0.043(4) Uani 1 1 d .
N4 N 0.5696(11) 0.3626(5) 0.2557(4) 0.030(3) Uani 1 1 d .
N5 N 0.7298(13) 0.3996(6) 0.2283(4) 0.045(4) Uani 1 1 d .
N6 N 0.8046(14) 0.4223(7) 0.2100(5) 0.056(5) Uani 1 1 d .
C1 C 1.1259(15) 0.3323(9) 0.1718(6) 0.054(6) Uani 1 1 d .
H1 H 1.1707 0.3108 0.1600 0.054 Uiso 1 1 calc R
C2 C 1.1159(15) 0.3903(10) 0.1647(7) 0.067(7) Uani 1 1 d .
H2 H 1.1541 0.4076 0.1487 0.067 Uiso 1 1 calc R
C4 C 1.0460(14) 0.4210(8) 0.1826(6) 0.053(6) Uani 1 1 d .
H4 H 1.0397 0.4596 0.1788 0.053 Uiso 1 1 calc R
C5 C 1.0714(14) 0.3068(8) 0.1957(5) 0.043(5) Uani 1 1 d .
H5 H 1.0818 0.2688 0.2008 0.043 Uiso 1 1 calc R
C6 C 1.0003(13) 0.3378(7) 0.2126(5) 0.037(5) Uani 1 1 d .
C7 C 0.9849(15) 0.3954(7) 0.2061(5) 0.040(5) Uani 1 1 d .
C8 C 0.9082(16) 0.4306(8) 0.2239(7) 0.066(7) Uani 1 1 d .
H8A H 0.9151 0.4212 0.2484 0.066 Uiso 1 1 calc R
H8B H 0.9256 0.4701 0.2219 0.066 Uiso 1 1 calc R
C9 C 0.9341(14) 0.3061(7) 0.2364(5) 0.040(5) Uani 1 1 d .
H9A H 0.8614 0.3092 0.2270 0.040 Uiso 1 1 calc R
H9B H 0.9527 0.2665 0.2363 0.040 Uiso 1 1 calc R
C11 C 0.8962(16) 0.3458(8) 0.3216(5) 0.043(5) Uani 1 1 d .
C12 C 1.0015(19) 0.3366(7) 0.3266(6) 0.056(6) Uani 1 1 d .
H12 H 1.0450 0.3390 0.3473 0.056 Uiso 1 1 calc R
C13 C 0.8140(16) 0.3616(7) 0.3429(5) 0.040(5) Uani 1 1 d .
C14 C 1.0292(16) 0.3232(7) 0.2946(7) 0.056(6) Uani 1 1 d .
H14 H 1.0963 0.3142 0.2899 0.056 Uiso 1 1 calc R
C15 C 0.752(2) 0.3835(9) 0.3971(7) 0.076(8) Uani 1 1 d .
H15 H 0.7636 0.3884 0.4210 0.076 Uiso 1 1 calc R
C16 C 0.4942(15) 0.3372(8) 0.2713(6) 0.049(6) Uani 1 1 d .
H16 H 0.5105 0.3199 0.2927 0.049 Uiso 1 1 calc R
C17 C 0.6422(15) 0.3829(7) 0.3450(6) 0.040(5) Uani 1 1 d .
H17 H 0.5758 0.3880 0.3334 0.040 Uiso 1 1 calc R
C18 C 0.8335(19) 0.3695(9) 0.3788(6) 0.064(7) Uani 1 1 d .
H18 H 0.9005 0.3653 0.3901 0.064 Uiso 1 1 calc R
C19 C 0.655(2) 0.3903(9) 0.3799(7) 0.074(8) Uani 1 1 d .
H19 H 0.5983 0.3996 0.3918 0.074 Uiso 1 1 calc R
C20 C 0.3899(19) 0.3364(9) 0.2553(7) 0.071(7) Uani 1 1 d .
H20 H 0.3363 0.3200 0.2659 0.071 Uiso 1 1 calc R
C21 C 0.3720(15) 0.3618(10) 0.2227(6) 0.060(7) Uani 1 1 d .
H21 H 0.3040 0.3633 0.2119 0.060 Uiso 1 1 calc R
C22 C 0.4469(15) 0.3837(8) 0.2064(6) 0.052(6) Uani 1 1 d .
H22 H 0.4330 0.3982 0.1841 0.052 Uiso 1 1 calc R
C23 C 0.5479(14) 0.3846(6) 0.2237(5) 0.037(5) Uani 1 1 d .
C24 C 0.6400(18) 0.4046(9) 0.2083(5) 0.057(4) Uani 1 1 d U
C25 C 0.6496(17) 0.4308(9) 0.1769(6) 0.063(4) Uani 1 1 d U
H25 H 0.5978 0.4398 0.1591 0.063 Uiso 1 1 calc R
C26 C 0.7549(17) 0.4400(10) 0.1786(6) 0.066(4) Uani 1 1 d U
H26 H 0.7883 0.4560 0.1610 0.066 Uiso 1 1 calc R
N111 N -0.1177(8) 0.1223(6) 0.3062(4) 0.045(4) Uani 1 1 d D
C111 C -0.2265(10) 0.1064(10) 0.2965(6) 0.068(7) Uani 1 1 d D
H11A H -0.2444 0.1124 0.2721 0.068 Uiso 1 1 calc R
H11B H -0.2708 0.1290 0.3092 0.068 Uiso 1 1 calc R
H11C H -0.2358 0.0673 0.3018 0.068 Uiso 1 1 calc R
C112 C -0.0871(15) 0.1126(12) 0.3430(4) 0.084(9) Uani 1 1 d D
H11D H -0.1319 0.1337 0.3564 0.084 Uiso 1 1 calc R
H11E H -0.0163 0.1244 0.3489 0.084 Uiso 1 1 calc R
H11F H -0.0931 0.0732 0.3480 0.084 Uiso 1 1 calc R
C113 C -0.0510(17) 0.0881(12) 0.2867(7) 0.123(13) Uani 1 1 d D
H11G H -0.0697 0.0940 0.2623 0.123 Uiso 1 1 calc R
H11H H -0.0597 0.0491 0.2921 0.123 Uiso 1 1 calc R
H11I H 0.0205 0.0988 0.2928 0.123 Uiso 1 1 calc R
C114 C -0.1012(16) 0.1823(7) 0.2992(8) 0.098(10) Uani 1 1 d D
H11J H -0.1190 0.1897 0.2750 0.098 Uiso 1 1 calc R
H11K H -0.0294 0.1918 0.3057 0.098 Uiso 1 1 calc R
H11L H -0.1445 0.2047 0.3124 0.098 Uiso 1 1 calc R
N211 N -0.1099(11) 0.2171(8) 0.4687(4) 0.056(5) Uani 1 1 d DU
C211 C -0.0014(13) 0.2314(11) 0.4783(7) 0.097(9) Uiso 1 1 d D
H21A H 0.0180 0.2217 0.5022 0.097 Uiso 1 1 calc R
H21B H 0.0083 0.2711 0.4752 0.097 Uiso 1 1 calc R
H21C H 0.0414 0.2109 0.4640 0.097 Uiso 1 1 calc R
C212 C -0.178(2) 0.2481(13) 0.4896(8) 0.151(14) Uiso 1 1 d D
H21D H -0.1563 0.2416 0.5137 0.151 Uiso 1 1 calc R
H21E H -0.2486 0.2355 0.4841 0.151 Uiso 1 1 calc R
H21F H -0.1740 0.2876 0.4847 0.151 Uiso 1 1 calc R
C213 C -0.145(3) 0.2215(14) 0.4319(5) 0.151 Uiso 1 1 d D
H21G H -0.2169 0.2113 0.4277 0.151 Uiso 1 1 calc R
H21H H -0.1041 0.1965 0.4192 0.151 Uiso 1 1 calc R
H21I H -0.1356 0.2595 0.4243 0.151 Uiso 1 1 calc R
C214 C -0.120(4) 0.1581(10) 0.4787(12) 0.24(2) Uiso 1 1 d D
H21J H -0.0911 0.1532 0.5024 0.240 Uiso 1 1 calc R
H21K H -0.0840 0.1345 0.4640 0.240 Uiso 1 1 calc R
H21L H -0.1928 0.1480 0.4764 0.240 Uiso 1 1 calc R
N311 N 1.1685(11) 0.0215(6) 0.2078(4) 0.055(5) Uani 1 1 d D
C311 C 1.2104(18) 0.0739(8) 0.2235(7) 0.086(8) Uiso 1 1 d D
H31A H 1.2183 0.0702 0.2483 0.086 Uiso 1 1 calc R
H31B H 1.1634 0.1043 0.2168 0.086 Uiso 1 1 calc R
H31C H 1.2770 0.0816 0.2158 0.086 Uiso 1 1 calc R
C312 C 1.2428(16) -0.0237(8) 0.2182(7) 0.080(8) Uiso 1 1 d D
H31D H 1.2487 -0.0282 0.2430 0.080 Uiso 1 1 calc R
H31E H 1.3098 -0.0143 0.2113 0.080 Uiso 1 1 calc R
H31F H 1.2186 -0.0582 0.2073 0.080 Uiso 1 1 calc R
C313 C 1.161(3) 0.0279(14) 0.1702(5) 0.143(13) Uiso 1 1 d D
H31G H 1.2281 0.0372 0.1635 0.143 Uiso 1 1 calc R
H31H H 1.1123 0.0574 0.1631 0.143 Uiso 1 1 calc R
H31I H 1.1370 -0.0068 0.1593 0.143 Uiso 1 1 calc R
C314 C 1.0685(15) 0.0090(11) 0.2204(7) 0.102(9) Uiso 1 1 d D
H31J H 1.0786 0.0043 0.2451 0.102 Uiso 1 1 calc R
H31K H 1.0404 -0.0250 0.2098 0.102 Uiso 1 1 calc R
H31L H 1.0210 0.0395 0.2146 0.102 Uiso 1 1 calc R
N411 N 0.8230(16) -0.0601(8) 0.4521(6) 0.080(6) Uani 1 1 d DU
C411 C 0.890(3) -0.0987(14) 0.4736(9) 0.174(16) Uiso 1 1 d D
H41A H 0.9614 -0.0891 0.4723 0.174 Uiso 1 1 calc R
H41B H 0.8771 -0.1365 0.4654 0.174 Uiso 1 1 calc R
H41C H 0.8747 -0.0958 0.4972 0.174 Uiso 1 1 calc R
C412 C 0.7119(18) -0.0659(15) 0.4544(10) 0.171(16) Uiso 1 1 d D
H41D H 0.6750 -0.0362 0.4416 0.171 Uiso 1 1 calc R
H41E H 0.6991 -0.0638 0.4783 0.171 Uiso 1 1 calc R
H41F H 0.6883 -0.1016 0.4450 0.171 Uiso 1 1 calc R
C413 C 0.867(3) -0.0048(11) 0.4621(10) 0.171 Uiso 1 1 d D
H41G H 0.8272 0.0241 0.4493 0.171 Uiso 1 1 calc R
H41H H 0.9380 -0.0031 0.4570 0.171 Uiso 1 1 calc R
H41I H 0.8645 0.0010 0.4864 0.171 Uiso 1 1 calc R
C414 C 0.841(3) -0.0680(15) 0.4161(7) 0.171 Uiso 1 1 d D
H41J H 0.8040 -0.0398 0.4019 0.171 Uiso 1 1 calc R
H41K H 0.8177 -0.1047 0.4084 0.171 Uiso 1 1 calc R
H41L H 0.9146 -0.0647 0.4141 0.171 Uiso 1 1 calc R
N511 N 0.0630(11) 0.2480(6) 0.0726(4) 0.074(6) Uani 1 1 d D
C511 C 0.0711(19) 0.2151(9) 0.1046(5) 0.106(10) Uiso 1 1 d D
H51A H 0.1277 0.1889 0.1047 0.106 Uiso 1 1 calc R
H51B H 0.0072 0.1950 0.1059 0.106 Uiso 1 1 calc R
H51C H 0.0837 0.2400 0.1241 0.106 Uiso 1 1 calc R
C512 C -0.0180(18) 0.2905(10) 0.0713(8) 0.166(16) Uiso 1 1 d D
H51D H -0.0066 0.3141 0.0914 0.166 Uiso 1 1 calc R
H51E H -0.0848 0.2725 0.0707 0.166 Uiso 1 1 calc R
H51F H -0.0162 0.3130 0.0508 0.166 Uiso 1 1 calc R
C513 C 0.047(2) 0.2107(11) 0.0429(6) 0.166 Uiso 1 1 d D
H51G H 0.1016 0.1832 0.0442 0.166 Uiso 1 1 calc R
H51H H 0.0471 0.2323 0.0220 0.166 Uiso 1 1 calc R
H51I H -0.0192 0.1920 0.0428 0.166 Uiso 1 1 calc R
C514 C 0.1644(15) 0.2761(11) 0.0717(8) 0.166 Uiso 1 1 d D
H51J H 0.2189 0.2484 0.0734 0.166 Uiso 1 1 calc R
H51K H 0.1761 0.3019 0.0908 0.166 Uiso 1 1 calc R
H51L H 0.1643 0.2964 0.0503 0.166 Uiso 1 1 calc R
N611 N 0.7802(17) 0.0708(8) -0.0489(5) 0.088(7) Uani 1 1 d D
C611 C 0.844(3) 0.1183(13) -0.0363(10) 0.184(18) Uiso 1 1 d D
H61A H 0.8252 0.1302 -0.0143 0.184 Uiso 1 1 calc R
H61B H 0.8342 0.1488 -0.0526 0.184 Uiso 1 1 calc R
H61C H 0.9165 0.1073 -0.0338 0.184 Uiso 1 1 calc R
C612 C 0.754(3) 0.0324(13) -0.0218(7) 0.144(13) Uiso 1 1 d D
H61D H 0.7085 0.0035 -0.0319 0.144 Uiso 1 1 calc R
H61E H 0.7197 0.0530 -0.0050 0.144 Uiso 1 1 calc R
H61F H 0.8167 0.0157 -0.0106 0.144 Uiso 1 1 calc R
C613 C 0.791(3) 0.0512(14) -0.0837(7) 0.144 Uiso 1 1 d D
H61G H 0.7406 0.0220 -0.0899 0.144 Uiso 1 1 calc R
H61H H 0.8597 0.0368 -0.0846 0.144 Uiso 1 1 calc R
H61I H 0.7784 0.0820 -0.0997 0.144 Uiso 1 1 calc R
C614 C 0.685(2) 0.1024(13) -0.0588(9) 0.144 Uiso 1 1 d D
H61J H 0.6308 0.0771 -0.0683 0.144 Uiso 1 1 calc R
H61K H 0.6971 0.1301 -0.0759 0.144 Uiso 1 1 calc R
H61L H 0.6633 0.1208 -0.0387 0.144 Uiso 1 1 calc R
O1W O 0.8365(18) 0.0706(10) 0.5356(7) 0.046(7) Uiso 0.50 1 d P
O2W O 0.602(2) -0.1117(12) 0.0088(8) 0.068(9) Uiso 0.50 1 d P

loop_
_atom_site_aniso_label
_atom_site_aniso_U_11
_atom_site_aniso_U_22
_atom_site_aniso_U_33
_atom_site_aniso_U_23
_atom_site_aniso_U_13
_atom_site_aniso_U_12
W1 0.0360(4) 0.0223(4) 0.0331(5) -0.0015(3) 0.0066(3) 0.0043(3)
W2 0.0418(4) 0.0235(4) 0.0369(5) 0.0022(3) 0.0133(4) 0.0042(3)
W3 0.0349(4) 0.0301(4) 0.0375(5) 0.0038(3) 0.0133(3) 0.0090(3)
W4 0.0405(4) 0.0248(4) 0.0386(5) -0.0052(3) 0.0072(4) -0.0058(3)
W5 0.0277(4) 0.0457(5) 0.0363(5) 0.0070(4) 0.0086(3) -0.0031(3)
W6 0.0409(4) 0.0385(4) 0.0383(5) 0.0044(4) 0.0213(4) -0.0021(4)
W7 0.0394(4) 0.0390(4) 0.0345(5) -0.0117(4) 0.0025(4) 0.0007(4)
W8 0.0417(4) 0.0294(4) 0.0355(5) -0.0026(3) 0.0019(4) -0.0042(3)
W9 0.0477(5) 0.0444(5) 0.0232(5) 0.0037(3) 0.0010(4) 0.0026(4)
W10 0.0450(4) 0.0217(4) 0.0394(5) -0.0064(3) 0.0015(4) -0.0022(3)
W11 0.0281(4) 0.0448(5) 0.0288(5) 0.0080(3) 0.0023(3) -0.0003(3)
W12 0.0372(4) 0.0315(4) 0.0745(7) -0.0115(4) 0.0173(4) -0.0072(4)
W13 0.0321(4) 0.0523(5) 0.0439(6) -0.0071(4) 0.0133(4) 0.0101(4)
W14 0.0801(7) 0.0398(5) 0.0682(7) -0.0109(5) 0.0533(6) -0.0123(5)
W15 0.0851(7) 0.0272(4) 0.0640(7) 0.0064(4) 0.0323(5) -0.0127(4)
W16 0.0890(7) 0.0264(4) 0.0318(5) 0.0071(3) 0.0179(5) 0.0026(4)
W17 0.1122(8) 0.0427(5) 0.0207(5) -0.0057(4) 0.0059(5) -0.0067(5)
W18 0.0448(5) 0.0290(4) 0.0530(6) -0.0007(4) -0.0070(4) 0.0111(4)
W19 0.0484(5) 0.0410(5) 0.0265(5) -0.0017(3) 0.0141(4) 0.0078(4)
W20 0.0748(6) 0.0421(5) 0.0612(7) -0.0040(5) -0.0339(5) 0.0050(5)
W21 0.1343(10) 0.0378(5) 0.0454(7) 0.0149(4) -0.0253(6) 0.0060(6)
W22 0.1872(13) 0.0489(6) 0.0397(7) 0.0098(5) 0.0530(7) -0.0141(7)
Ti1 0.0457(19) 0.0286(18) 0.024(2) -0.0015(14) 0.0110(15) 0.0005(15)
Ti2 0.0307(17) 0.0261(17) 0.0243(19) -0.0002(13) 0.0094(14) 0.0009(13)
P1 0.024(2) 0.021(2) 0.017(2) -0.0002(17) 0.0072(18) 0.0022(17)
P2 0.045(3) 0.019(2) 0.020(3) 0.0003(18) 0.004(2) -0.004(2)
O1 0.025(7) 0.023(7) 0.025(8) -0.003(6) 0.006(6) -0.011(6)
O2 0.029(7) 0.032(8) 0.033(8) 0.004(7) 0.015(7) 0.006(6)
O3 0.023(7) 0.024(7) 0.012(7) -0.005(6) -0.010(6) 0.010(6)
O4 0.019(7) 0.029(7) 0.014(7) 0.006(6) 0.006(6) 0.005(6)
O5 0.024(8) 0.022(8) 0.014(9) -0.007(6) 0.006(6) -0.002(6)
O6 0.027(10) 0.020(10) 0.022(10) 0.005(8) 0.005(8) 0.001(8)
O7 0.019(9) 0.023(10) 0.020(10) -0.002(8) 0.006(8) -0.003(8)
O8 0.032(10) 0.037(11) 0.031(11) 0.012(9) -0.009(8) 0.003(8)
O9 0.135(15) 0.032(8) 0.104(15) 0.014(9) 0.051(12) -0.013(9)
O10 0.167(17) 0.052(10) 0.060(12) 0.031(8) -0.025(11) 0.014(10)
O11 0.163(16) 0.070(11) 0.023(9) -0.011(8) -0.005(10) 0.012(11)
O12 0.158(11) 0.119(10) 0.113(11) 0.010(8) 0.048(9) -0.012(8)
O13 0.090(11) 0.061(10) 0.119(16) -0.029(10) 0.081(11) -0.015(9)
O14 0.070(10) 0.137(15) 0.034(10) 0.038(10) -0.009(8) 0.025(10)
O15 0.127(13) 0.041(8) 0.067(12) -0.016(8) 0.066(10) 0.005(8)
O16 0.065(7) 0.092(8) 0.060(8) 0.014(7) 0.015(6) -0.032(7)
O17 0.125(13) 0.092(12) 0.023(9) 0.020(8) 0.023(9) 0.065(10)
O18 0.072(9) 0.028(7) 0.066(11) -0.008(7) -0.012(8) 0.009(7)
O19 0.074(10) 0.101(12) 0.034(10) 0.004(8) 0.008(8) 0.059(9)
O20 0.093(11) 0.040(8) 0.045(10) -0.008(7) 0.036(8) -0.002(7)
O21 0.045(7) 0.038(7) 0.058(10) -0.033(7) 0.001(7) 0.001(6)
O22 0.060(8) 0.033(7) 0.027(8) -0.004(6) 0.007(6) 0.004(6)
O24 0.157(16) 0.043(9) 0.043(11) -0.003(7) -0.040(10) 0.005(9)
O25 0.067(10) 0.092(13) 0.119(16) -0.037(11) -0.060(11) -0.009(9)
O26 0.048(8) 0.039(8) 0.124(15) 0.023(9) 0.021(9) 0.012(7)
O28 0.067(9) 0.038(8) 0.072(12) -0.004(7) -0.023(8) -0.001(7)
O29 0.054(9) 0.046(9) 0.122(16) -0.017(9) 0.025(9) 0.020(7)
O30 0.074(9) 0.033(7) 0.039(9) 0.014(6) -0.011(7) 0.011(7)
O31 0.032(7) 0.030(7) 0.055(9) 0.003(6) -0.003(6) 0.011(5)
O32 0.054(8) 0.014(6) 0.044(9) -0.005(5) 0.003(6) 0.000(5)
O33 0.141(14) 0.057(10) 0.028(9) 0.011(7) 0.014(9) 0.006(9)
O34 0.114(13) 0.037(8) 0.063(12) 0.001(7) -0.024(10) 0.012(8)
O35 0.104(12) 0.087(11) 0.031(9) -0.006(8) 0.007(8) 0.066(9)
O36 0.089(10) 0.038(8) 0.045(10) 0.017(7) 0.026(8) 0.010(7)
O37 0.117(14) 0.060(10) 0.074(13) -0.011(9) 0.047(10) -0.026(9)
O38 0.059(9) 0.023(7) 0.068(11) 0.009(6) 0.017(7) 0.012(6)
O40 0.087(10) 0.038(8) 0.033(9) -0.001(6) 0.021(7) 0.004(7)
O41 0.124(13) 0.042(8) 0.040(10) -0.017(7) 0.046(9) -0.016(8)
O42 0.049(8) 0.058(9) 0.058(10) 0.014(7) 0.021(7) 0.022(7)
O43 0.090(11) 0.028(8) 0.112(15) -0.008(8) 0.061(10) -0.013(7)
O44 0.024(7) 0.081(12) 0.151(18) -0.021(11) -0.006(9) -0.001(7)
O45 0.067(9) 0.042(8) 0.092(13) -0.011(8) 0.042(9) -0.014(7)
O46 0.056(8) 0.026(7) 0.048(9) -0.008(6) 0.010(7) -0.009(6)
O47 0.056(8) 0.018(6) 0.065(10) -0.009(6) 0.002(7) -0.004(6)
O48 0.044(8) 0.049(9) 0.099(13) 0.023(8) 0.027(8) 0.007(7)
O49 0.075(10) 0.115(13) 0.050(11) -0.021(9) 0.026(8) -0.054(9)
O50 0.026(7) 0.063(9) 0.098(13) 0.032(9) 0.024(7) 0.019(6)
O51 0.053(8) 0.055(8) 0.027(8) 0.012(6) 0.004(6) -0.002(6)
O52 0.050(8) 0.056(9) 0.080(12) -0.037(8) 0.014(8) -0.025(7)
O53 0.035(8) 0.078(11) 0.096(14) -0.003(9) 0.026(8) 0.004(7)
O54 0.053(9) 0.037(8) 0.110(14) 0.029(8) 0.028(9) 0.002(7)
O55 0.049(8) 0.043(8) 0.096(13) -0.032(8) -0.006(8) -0.003(7)
O56 0.113(13) 0.096(12) 0.029(9) -0.006(8) 0.018(9) 0.060(10)
O57 0.052(8) 0.060(9) 0.068(11) -0.007(8) -0.015(8) 0.008(7)
O58 0.100(8) 0.080(8) 0.076(9) -0.010(7) 0.028(7) -0.039(7)
O59 0.066(9) 0.022(7) 0.085(12) 0.003(7) -0.028(8) 0.003(6)
O60 0.040(7) 0.033(7) 0.063(10) -0.003(6) 0.012(7) -0.005(6)
O61 0.054(8) 0.031(7) 0.077(11) 0.009(7) -0.038(8) 0.000(6)
O62 0.052(8) 0.044(8) 0.068(11) -0.011(7) 0.001(7) 0.006(7)
O63 0.046(8) 0.036(8) 0.070(11) -0.007(7) 0.002(7) -0.001(6)
O64 0.031(6) 0.036(7) 0.053(9) -0.009(6) 0.016(6) 0.001(5)
O65 0.065(9) 0.040(7) 0.024(8) 0.001(6) 0.007(6) 0.011(6)
O66 0.056(9) 0.091(11) 0.056(11) -0.019(8) -0.011(7) 0.056(8)
O67 0.133(14) 0.078(11) 0.048(11) -0.017(9) 0.054(10) -0.043(10)
O68 0.066(9) 0.050(9) 0.059(10) 0.024(7) -0.037(8) -0.026(7)
O69 0.061(9) 0.091(11) 0.042(10) 0.009(8) 0.003(7) 0.043(8)
O70 0.065(9) 0.079(11) 0.057(11) -0.023(8) 0.043(8) -0.037(8)
O71 0.058(9) 0.095(12) 0.081(13) -0.049(10) 0.042(8) -0.039(8)
O72 0.039(8) 0.091(11) 0.043(9) 0.006(8) 0.018(6) 0.031(7)
O73 0.108(12) 0.018(7) 0.062(11) 0.007(6) 0.032(9) 0.012(7)
O74 0.046(7) 0.017(6) 0.038(8) -0.017(5) 0.017(6) 0.004(5)
O75 0.065(9) 0.030(7) 0.046(9) 0.006(6) 0.026(7) 0.006(6)
O76 0.050(7) 0.036(7) 0.028(8) -0.008(6) 0.011(6) -0.006(6)
O77 0.059(8) 0.024(7) 0.057(10) -0.011(6) 0.000(7) 0.011(6)
O78 0.088(11) 0.040(8) 0.044(10) -0.002(7) 0.012(8) -0.003(7)
O79 0.055(8) 0.031(7) 0.027(8) -0.005(5) 0.000(6) 0.007(6)
O80 0.045(7) 0.036(7) 0.060(10) 0.015(6) -0.010(7) -0.018(6)
O81 0.027(7) 0.039(8) 0.108(13) 0.033(8) 0.017(7) 0.005(6)
O82 0.111(13) 0.096(12) 0.043(10) -0.024(9) 0.049(9) -0.057(10)
O83 0.055(8) 0.023(6) 0.025(7) 0.004(5) 0.013(6) 0.001(5)
O27 0.136(14) 0.021(7) 0.063(12) 0.009(7) -0.042(10) 0.019(8)
O23 0.176(17) 0.044(9) 0.031(10) -0.009(7) 0.006(10) 0.020(10)
O39 0.134(15) 0.038(9) 0.090(14) 0.008(8) 0.060(11) -0.018(9)
Cu1 0.0496(15) 0.0669(17) 0.0317(16) 0.0106(12) 0.0023(12) -0.0064(13)
N1 0.058(12) 0.054(11) 0.039(12) 0.010(9) 0.007(10) -0.009(9)
N2 0.059(11) 0.031(9) 0.040(12) 0.003(7) 0.007(9) -0.004(8)
N3 0.032(9) 0.043(10) 0.049(12) 0.008(8) -0.015(8) -0.002(7)
N4 0.039(9) 0.028(8) 0.021(9) 0.004(6) -0.007(7) -0.004(7)
N5 0.082(12) 0.021(8) 0.035(11) -0.002(7) 0.023(9) -0.022(8)
N6 0.077(13) 0.049(11) 0.041(12) 0.013(9) 0.006(10) 0.008(10)
C1 0.050(13) 0.058(15) 0.052(16) -0.009(11) 0.002(11) 0.003(11)
C2 0.045(13) 0.074(17) 0.09(2) 0.009(14) 0.033(13) 0.001(12)
C4 0.051(13) 0.034(12) 0.077(18) 0.025(11) 0.018(12) 0.005(10)
C5 0.039(11) 0.032(11) 0.055(15) -0.004(10) -0.003(10) 0.002(9)
C6 0.044(11) 0.016(9) 0.050(13) -0.005(8) 0.003(9) -0.005(8)
C7 0.060(13) 0.020(10) 0.042(13) -0.009(8) 0.013(10) -0.009(9)
C8 0.070(16) 0.026(11) 0.10(2) -0.004(12) 0.007(14) -0.018(11)
C9 0.053(12) 0.023(10) 0.047(14) -0.010(9) 0.019(10) -0.018(9)
C11 0.057(13) 0.041(12) 0.030(13) 0.025(9) -0.002(10) -0.001(10)
C12 0.094(18) 0.013(10) 0.053(16) 0.003(9) -0.027(13) -0.010(10)
C13 0.073(14) 0.028(10) 0.022(12) 0.015(8) 0.017(10) 0.010(9)
C14 0.050(13) 0.015(10) 0.10(2) 0.015(11) -0.002(14) -0.002(9)
C15 0.12(2) 0.058(16) 0.052(18) -0.032(13) 0.036(18) -0.024(16)
C16 0.054(13) 0.033(11) 0.056(16) 0.001(10) -0.014(11) 0.011(10)
C17 0.042(12) 0.035(11) 0.042(14) 0.007(9) 0.004(10) -0.006(9)
C18 0.094(18) 0.056(14) 0.040(16) 0.032(11) -0.001(13) -0.018(13)
C19 0.10(2) 0.041(14) 0.08(2) 0.003(13) 0.006(17) -0.010(14)
C20 0.078(17) 0.041(13) 0.09(2) -0.006(13) -0.014(15) -0.007(12)
C21 0.027(11) 0.088(18) 0.067(18) -0.014(14) 0.004(11) 0.027(11)
C22 0.054(14) 0.054(13) 0.047(15) 0.019(11) 0.005(11) 0.027(11)
C23 0.051(12) 0.010(9) 0.048(14) -0.005(8) -0.007(10) 0.013(8)
C24 0.069(10) 0.078(11) 0.025(9) 0.017(8) 0.014(8) 0.016(9)
C25 0.076(10) 0.085(11) 0.030(9) 0.020(8) 0.016(8) 0.012(9)
C26 0.080(10) 0.089(11) 0.034(9) 0.020(8) 0.022(8) 0.010(9)
N111 0.006(7) 0.076(12) 0.053(12) -0.019(9) 0.003(7) -0.001(7)
C111 0.032(11) 0.104(19) 0.069(18) -0.007(14) 0.010(11) -0.008(12)
C112 0.036(12) 0.17(3) 0.039(16) -0.001(16) -0.017(11) -0.015(14)
C113 0.060(18) 0.17(3) 0.14(3) -0.05(3) 0.006(18) 0.018(19)
C114 0.042(14) 0.08(2) 0.17(3) -0.01(2) 0.017(16) -0.015(13)
N211 0.043(7) 0.080(9) 0.042(8) 0.011(7) -0.004(6) -0.001(7)
N311 0.038(9) 0.065(12) 0.063(14) 0.011(10) 0.011(9) -0.008(8)
N411 0.090(9) 0.080(9) 0.069(10) 0.017(8) 0.007(8) -0.011(8)
N511 0.058(12) 0.106(16) 0.058(15) -0.007(12) 0.009(10) -0.019(11)
N611 0.113(17) 0.082(15) 0.071(17) 0.024(12) 0.015(13) -0.040(13)

loop_
_atom_type_symbol
_atom_type_description
_atom_type_scat_dispersion_real
_atom_type_scat_dispersion_imag
_atom_type_scat_source
C C 0.0033 0.0016 'International Tables Vol C Tables 4.2.6.8 and 6.1.1.4'
H H 0.0000 0.0000 'International Tables Vol C Tables 4.2.6.8 and 6.1.1.4'
N N 0.0061 0.0033 'International Tables Vol C Tables 4.2.6.8 and 6.1.1.4'
O O 0.0106 0.0060 'International Tables Vol C Tables 4.2.6.8 and 6.1.1.4'
P P 0.1023 0.0942 'International Tables Vol C Tables 4.2.6.8 and 6.1.1.4'
W W -0.8490 6.8722 'International Tables Vol C Tables 4.2.6.8 and 6.1.1.4'
Cu Cu 0.3201 1.2651 'International Tables Vol C Tables 4.2.6.8 and 6.1.1.4'
Ti Ti 0.2776 0.4457 'International Tables Vol C Tables 4.2.6.8 and 6.1.1.4'

loop_
_geom_angle_atom_site_label_1
_geom_angle_atom_site_label_2
_geom_angle_atom_site_label_3
_geom_angle
O77 W1 O79 103.7(6)
O77 W1 O76 100.8(5)
O79 W1 O76 92.3(5)
O77 W1 O74 101.8(5)
O79 W1 O74 89.3(5)
O76 W1 O74 156.3(5)
O77 W1 O75 100.5(6)
O79 W1 O75 155.8(5)
O76 W1 O75 84.1(5)
O74 W1 O75 84.9(5)
O77 W1 O83 173.4(5)
O79 W1 O83 73.0(4)
O76 W1 O83 85.2(4)
O74 W1 O83 72.7(4)
O75 W1 O83 82.8(4)
O73 W2 O69 101.7(7)
O73 W2 O72 103.0(7)
O69 W2 O72 86.2(5)
O73 W2 O71 102.2(7)
O69 W2 O71 156.0(7)
O72 W2 O71 86.1(6)
O73 W2 O70 100.5(7)
O69 W2 O70 90.0(6)
O72 W2 O70 156.5(6)
O71 W2 O70 88.1(6)
O73 W2 O2 162.9(7)
O69 W2 O2 90.0(6)
O72 W2 O2 90.1(6)
O71 W2 O2 67.4(6)
O70 W2 O2 66.7(6)
O66 W3 O80 101.6(6)
O66 W3 O68 101.1(7)
O80 W3 O68 91.3(5)
O66 W3 O58 102.5(8)
O80 W3 O58 89.0(6)
O68 W3 O58 155.8(7)
O66 W3 O67 102.1(7)
O80 W3 O67 156.2(7)
O68 W3 O67 85.9(6)
O58 W3 O67 84.1(6)
O66 W3 O6 154.4(8)
O80 W3 O6 97.9(8)
O68 W3 O6 94.8(8)
O58 W3 O6 61.3(8)
O67 W3 O6 58.9(8)
O66 W3 O1 164.3(7)
O80 W3 O1 67.8(6)
O68 W3 O1 68.6(5)
O58 W3 O1 89.3(6)
O67 W3 O1 89.3(7)
O6 W3 O1 41.3(7)
O63 W4 O64 102.3(6)
O63 W4 O62 101.5(6)
O64 W4 O62 91.2(6)
O63 W4 O74 103.1(5)
O64 W4 O74 90.2(5)
O62 W4 O74 154.5(5)
O63 W4 O65 100.9(6)
O64 W4 O65 156.8(5)
O62 W4 O65 82.7(5)
O74 W4 O65 86.1(5)
O63 W4 O83 174.1(5)
O64 W4 O83 73.5(4)
O62 W4 O83 82.9(5)
O74 W4 O83 73.2(4)
O65 W4 O83 83.5(4)
O60 W5 O61 101.9(6)
O60 W5 O69 101.9(6)
O61 W5 O69 91.8(6)
O60 W5 O68 101.2(6)
O61 W5 O68 89.6(5)
O69 W5 O68 156.0(6)
O60 W5 O19 103.5(7)
O61 W5 O19 154.6(7)
O69 W5 O19 82.9(6)
O68 W5 O19 85.6(6)
O60 W5 O1 164.2(5)
O61 W5 O1 68.0(6)
O69 W5 O1 90.8(6)
O68 W5 O1 67.6(5)
O19 W5 O1 87.1(6)
O60 W5 O7 153.6(7)
O61 W5 O7 99.6(8)
O69 W5 O7 62.1(7)
O68 W5 O7 94.0(7)
O19 W5 O7 56.0(7)
O1 W5 O7 41.9(7)
O16 W6 O17 104.0(8)
O16 W6 O57 101.9(7)
O17 W6 O57 89.6(6)
O16 W6 O56 99.2(8)
O17 W6 O56 88.4(6)
O57 W6 O56 158.6(7)
O16 W6 O59 102.1(7)
O17 W6 O59 153.9(7)
O57 W6 O59 86.1(5)
O56 W6 O59 86.4(6)
O16 W6 O4 164.5(7)
O17 W6 O4 66.3(7)
O57 W6 O4 90.4(6)
O56 W6 O4 69.4(6)
O59 W6 O4 88.0(6)
O16 W6 O5 156.4(8)
O17 W6 O5 94.8(8)
O57 W6 O5 63.6(7)
O56 W6 O5 95.3(8)
O59 W6 O5 60.3(8)
O4 W6 O5 38.9(7)
O55 W7 O19 105.5(7)
O55 W7 O54 101.1(7)
O19 W7 O54 153.3(7)
O55 W7 O53 100.1(7)
O19 W7 O53 87.0(6)
O54 W7 O53 88.3(5)
O55 W7 O72 102.9(7)
O19 W7 O72 87.1(5)
O54 W7 O72 87.0(6)
O53 W7 O72 157.1(6)
O55 W7 O7 158.2(9)
O19 W7 O7 59.7(8)
O54 W7 O7 94.7(8)
O53 W7 O7 95.3(8)
O72 W7 O7 62.8(7)
O55 W7 O3 160.6(7)
O19 W7 O3 88.5(6)
O54 W7 O3 65.6(6)
O53 W7 O3 66.8(5)
O72 W7 O3 90.9(5)
O7 W7 O3 41.2(7)
O52 W8 O81 103.1(7)
O52 W8 O50 100.8(7)
O81 W8 O50 89.8(5)
O52 W8 O35 102.7(7)
O81 W8 O35 91.3(6)
O50 W8 O35 155.6(7)
O52 W8 O17 100.4(7)
O81 W8 O17 156.5(7)
O50 W8 O17 85.2(6)
O35 W8 O17 84.1(6)
O52 W8 O8 157.2(9)
O81 W8 O8 62.1(9)
O50 W8 O8 64.0(8)
O35 W8 O8 95.2(8)
O17 W8 O8 95.2(9)
O52 W8 O4 160.4(6)
O81 W8 O4 93.6(6)
O50 W8 O4 89.4(6)
O35 W8 O4 66.3(6)
O17 W8 O4 63.4(6)
O8 W8 O4 42.0(8)
O14 W9 O67 102.1(8)
O14 W9 O82 103.4(8)
O67 W9 O82 88.9(6)
O14 W9 O26 102.8(7)
O67 W9 O26 155.2(8)
O82 W9 O26 85.3(6)
O14 W9 O53 101.0(8)
O67 W9 O53 88.3(6)
O82 W9 O53 155.5(7)
O26 W9 O53 87.1(5)
O14 W9 O6 155.5(8)
O67 W9 O6 59.3(8)
O82 W9 O6 63.2(8)
O26 W9 O6 96.7(8)
O53 W9 O6 94.6(8)
O14 W9 O3 162.6(7)
O67 W9 O3 90.4(7)
O82 W9 O3 88.9(6)
O26 W9 O3 65.4(6)
O53 W9 O3 66.8(6)
O6 W9 O3 41.9(7)
O21 W10 O22 104.3(6)
O21 W10 O32 104.9(5)
O22 W10 O32 90.2(5)
O21 W10 O47 97.7(5)
O22 W10 O47 89.9(5)
O32 W10 O47 156.6(5)
O21 W10 O38 100.4(6)
O22 W10 O38 155.1(5)
O32 W10 O38 86.9(5)
O47 W10 O38 83.2(5)
O21 W10 O46 165.6(5)
O22 W10 O46 84.4(5)
O32 W10 O46 86.4(5)
O47 W10 O46 70.4(5)
O38 W10 O46 70.8(5)
O51 W11 O48 104.5(7)
O51 W11 O50 101.7(6)
O48 W11 O50 90.0(5)
O51 W11 O70 100.2(6)
O48 W11 O70 91.5(6)
O50 W11 O70 157.0(7)
O51 W11 O49 99.3(6)
O48 W11 O49 156.1(7)
O50 W11 O49 85.4(6)
O70 W11 O49 84.0(6)
O51 W11 O2 160.3(6)
O48 W11 O2 91.4(6)
O50 W11 O2 89.6(6)
O70 W11 O2 67.4(6)
O49 W11 O2 65.2(6)
O44 W12 O45 100.9(7)
O44 W12 O43 102.5(7)
O45 W12 O43 88.5(6)
O44 W12 O76 102.9(7)
O45 W12 O76 156.2(5)
O43 W12 O76 86.0(5)
O44 W12 O47 101.7(7)
O45 W12 O47 86.7(6)
O43 W12 O47 155.8(6)
O76 W12 O47 88.9(5)
O44 W12 O46 169.7(6)
O45 W12 O46 72.3(5)
O43 W12 O46 85.3(5)
O76 W12 O46 84.2(4)
O47 W12 O46 70.6(5)
O42 W13 O49 102.0(7)
O42 W13 O18 101.7(6)
O49 W13 O18 156.2(6)
O42 W13 O71 99.9(6)
O49 W13 O71 88.4(6)
O18 W13 O71 87.5(6)
O42 W13 O57 102.6(6)
O49 W13 O57 89.8(6)
O18 W13 O57 85.0(6)
O71 W13 O57 157.3(6)
O42 W13 O2 162.2(6)
O49 W13 O2 66.1(6)
O18 W13 O2 90.7(6)
O71 W13 O2 67.7(6)
O57 W13 O2 91.0(6)
O13 W14 O75 103.7(7)
O13 W14 O43 102.0(7)
O75 W14 O43 87.9(6)
O13 W14 O41 101.6(7)
O75 W14 O41 88.3(6)
O43 W14 O41 156.4(6)
O13 W14 O39 102.5(7)
O75 W14 O39 153.8(6)
O43 W14 O39 87.1(7)
O41 W14 O39 86.0(6)
O13 W14 O40 170.8(7)
O75 W14 O40 82.7(5)
O43 W14 O40 84.6(5)
O41 W14 O40 71.8(5)
O39 W14 O40 71.2(6)
O9 W15 O38 102.5(7)
O9 W15 O78 104.6(7)
O38 W15 O78 89.4(6)
O9 W15 O37 103.8(7)
O38 W15 O37 153.7(6)
O78 W15 O37 85.2(7)
O9 W15 O45 100.6(7)
O38 W15 O45 87.4(6)
O78 W15 O45 154.7(5)
O37 W15 O45 86.7(7)
O9 W15 O46 169.3(7)
O38 W15 O46 71.0(4)
O78 W15 O46 84.1(5)
O37 W15 O46 82.8(5)
O45 W15 O46 71.1(5)
O36 W16 O58 103.1(7)
O36 W16 O35 99.9(7)
O58 W16 O35 87.9(7)
O36 W16 O82 104.3(7)
O58 W16 O82 88.9(6)
O35 W16 O82 155.7(7)
O36 W16 O56 100.5(7)
O58 W16 O56 156.3(7)
O35 W16 O56 85.9(6)
O82 W16 O56 87.5(6)
O36 W16 O4 160.4(6)
O58 W16 O4 90.5(6)
O35 W16 O4 66.1(6)
O82 W16 O4 89.9(6)
O56 W16 O4 66.1(6)
O36 W16 O6 156.2(8)
O58 W16 O6 59.5(8)
O35 W16 O6 95.8(8)
O82 W16 O6 62.1(8)
O56 W16 O6 98.4(8)
O4 W16 O6 43.4(7)
O11 W17 O65 102.9(7)
O11 W17 O33 101.8(7)
O65 W17 O33 155.3(6)
O11 W17 O34 102.5(7)
O65 W17 O34 87.1(6)
O33 W17 O34 85.6(7)
O11 W17 O41 100.5(7)
O65 W17 O41 89.5(5)
O33 W17 O41 88.0(6)
O34 W17 O41 156.9(6)
O11 W17 O40 170.1(7)
O65 W17 O40 83.8(5)
O33 W17 O40 72.0(5)
O34 W17 O40 84.8(5)
O41 W17 O40 72.1(5)
O29 W18 O31 104.9(7)
O29 W18 O32 102.6(6)
O31 W18 O32 89.0(5)
O29 W18 O28 101.6(7)
O31 W18 O28 90.0(5)
O32 W18 O28 155.2(6)
O29 W18 O27 100.5(7)
O31 W18 O27 154.6(6)
O32 W18 O27 84.9(6)
O28 W18 O27 85.4(6)
O29 W18 O30 168.6(6)
O31 W18 O30 83.6(5)
O32 W18 O30 84.8(4)
O28 W18 O30 70.5(5)
O27 W18 O30 71.3(5)
O15 W19 O59 101.3(7)
O15 W19 O18 103.6(7)
O59 W19 O18 87.1(5)
O15 W19 O26 100.1(7)
O59 W19 O26 88.2(6)
O18 W19 O26 156.3(7)
O15 W19 O54 104.1(7)
O59 W19 O54 154.6(7)
O18 W19 O54 86.4(6)
O26 W19 O54 87.9(5)
O15 W19 O3 163.4(7)
O59 W19 O3 88.6(6)
O18 W19 O3 90.1(6)
O26 W19 O3 66.6(6)
O54 W19 O3 66.9(6)
O15 W19 O5 156.7(8)
O59 W19 O5 60.5(8)
O18 W19 O5 63.5(7)
O26 W19 O5 94.1(8)
O54 W19 O5 94.7(8)
O3 W19 O5 39.4(7)
O25 W20 O62 105.7(7)
O25 W20 O28 100.4(7)
O62 W20 O28 89.4(6)
O25 W20 O24 100.1(8)
O62 W20 O24 154.0(6)
O28 W20 O24 88.1(6)
O25 W20 O34 102.3(8)
O62 W20 O34 85.4(6)
O28 W20 O34 157.2(6)
O24 W20 O34 87.0(7)
O25 W20 O30 168.8(6)
O62 W20 O30 82.6(5)
O28 W20 O30 71.8(5)
O24 W20 O30 72.0(5)
O34 W20 O30 85.6(5)
O10 W21 O23 103.2(8)
O10 W21 O27 100.8(7)
O23 W21 O27 156.0(6)
O10 W21 O78 102.2(7)
O23 W21 O78 85.9(7)
O27 W21 O78 89.0(6)
O10 W21 O24 102.2(7)
O23 W21 O24 85.0(7)
O27 W21 O24 90.1(7)
O78 W21 O24 155.3(6)
O10 W21 O30 170.6(8)
O23 W21 O30 83.3(5)
O27 W21 O30 72.9(5)
O78 W21 O30 84.9(5)
O24 W21 O30 71.2(5)
O12 W22 O37 104.7(8)
O12 W22 O23 104.2(9)
O37 W22 O23 85.5(7)
O12 W22 O39 99.5(9)
O37 W22 O39 89.3(7)
O23 W22 O39 156.3(6)
O12 W22 O33 99.0(8)
O37 W22 O33 156.3(6)
O23 W22 O33 88.3(7)
O39 W22 O33 87.3(6)
O12 W22 O40 167.1(8)
O37 W22 O40 85.1(5)
O23 W22 O40 84.6(6)
O39 W22 O40 71.9(5)
O33 W22 O40 71.5(5)
O20 Ti1 O31 101.0(6)
O20 Ti1 O22 102.4(6)
O31 Ti1 O22 86.0(5)
O20 Ti1 O79 100.9(6)
O31 Ti1 O79 158.1(5)
O22 Ti1 O79 89.5(5)
O20 Ti1 O64 100.8(6)
O31 Ti1 O64 89.7(5)
O22 Ti1 O64 156.8(5)
O79 Ti1 O64 86.1(5)
O20 Ti1 O83 171.4(5)
O31 Ti1 O83 84.7(5)
O22 Ti1 O83 84.3(5)
O79 Ti1 O83 73.5(5)
O64 Ti1 O83 72.6(4)
O20 Ti2 O48 102.9(7)
O20 Ti2 O81 100.2(6)
O48 Ti2 O81 86.4(5)
O20 Ti2 O80 100.1(6)
O48 Ti2 O80 156.9(7)
O81 Ti2 O80 88.1(5)
O20 Ti2 O61 102.3(6)
O48 Ti2 O61 89.6(5)
O81 Ti2 O61 157.5(7)
O80 Ti2 O61 87.1(5)
O20 Ti2 O8 156.7(8)
O48 Ti2 O8 63.3(8)
O81 Ti2 O8 62.0(8)
O80 Ti2 O8 94.4(8)
O61 Ti2 O8 96.5(8)
O20 Ti2 O1 163.8(6)
O48 Ti2 O1 90.1(6)
O81 Ti2 O1 90.0(6)
O80 Ti2 O1 67.5(6)
O61 Ti2 O1 67.8(6)
O8 Ti2 O1 39.2(7)
O5 P1 O1 176.7(12)
O5 P1 O8 112.9(16)
O1 P1 O8 66.5(13)
O5 P1 O7 109.3(14)
O1 P1 O7 73.7(11)
O8 P1 O7 112.9(16)
O5 P1 O3 67.7(12)
O1 P1 O3 112.7(9)
O8 P1 O3 177.2(13)
O7 P1 O3 69.1(12)
O5 P1 O2 74.4(12)
O1 P1 O2 108.1(9)
O8 P1 O2 72.4(13)
O7 P1 O2 71.7(12)
O3 P1 O2 110.3(9)
O5 P1 O4 66.2(11)
O1 P1 O4 110.7(8)
O8 P1 O4 71.8(13)
O7 P1 O4 174.9(12)
O3 P1 O4 106.4(9)
O2 P1 O4 108.6(9)
O5 P1 O6 108.0(15)
O1 P1 O6 69.5(12)
O8 P1 O6 107.2(15)
O7 P1 O6 106.2(14)
O3 P1 O6 70.1(12)
O2 P1 O6 177.3(12)
O4 P1 O6 73.7(11)
O83 P2 O30 108.4(7)
O83 P2 O40 109.7(7)
O30 P2 O40 109.4(8)
O83 P2 O46 110.0(7)
O30 P2 O46 109.8(7)
O40 P2 O46 109.5(7)
P1 O1 O8 57.4(13)
P1 O1 O6 57.6(10)
O8 O1 O6 94.1(15)
P1 O1 O7 54.4(10)
O8 O1 O7 94.3(16)
O6 O1 O7 88.6(15)
P1 O1 Ti2 127.7(9)
O8 O1 Ti2 70.3(13)
O6 O1 Ti2 133.6(12)
O7 O1 Ti2 134.4(12)
P1 O1 W3 125.3(9)
O8 O1 W3 131.0(13)
O6 O1 W3 67.7(10)
O7 O1 W3 128.3(11)
Ti2 O1 W3 89.6(5)
P1 O1 W5 124.2(9)
O8 O1 W5 132.7(13)
O6 O1 W5 128.1(12)
O7 O1 W5 69.9(9)
Ti2 O1 W5 89.2(5)
W3 O1 W5 89.1(5)
P1 O2 O7 54.0(10)
P1 O2 O8 52.9(10)
O7 O2 O8 89.5(14)
P1 O2 O5 50.9(10)
O7 O2 O5 85.1(14)
O8 O2 O5 86.4(15)
P1 O2 W11 124.2(9)
O7 O2 W11 133.8(12)
O8 O2 W11 71.3(11)
O5 O2 W11 132.7(12)
P1 O2 W13 123.5(9)
O7 O2 W13 128.4(12)
O8 O2 W13 132.9(13)
O5 O2 W13 72.6(10)
W11 O2 W13 92.6(6)
P1 O2 W2 125.0(9)
O7 O2 W2 71.0(10)
O8 O2 W2 132.6(13)
O5 O2 W2 132.0(12)
W11 O2 W2 91.4(6)
W13 O2 W2 90.2(5)
P1 O3 O5 54.1(10)
P1 O3 O7 55.4(10)
O5 O3 O7 91.6(14)
P1 O3 O6 55.9(10)
O5 O3 O6 90.5(14)
O7 O3 O6 89.6(14)
P1 O3 W19 126.5(8)
O5 O3 W19 72.5(10)
O7 O3 W19 131.1(11)
O6 O3 W19 134.9(12)
P1 O3 W9 124.6(8)
O5 O3 W9 132.1(12)
O7 O3 W9 129.0(11)
O6 O3 W9 68.7(10)
W19 O3 W9 92.0(5)
P1 O3 W7 121.8(9)
O5 O3 W7 133.3(12)
O7 O3 W7 66.3(10)
O6 O3 W7 127.6(11)
W19 O3 W7 91.3(5)
W9 O3 W7 90.6(5)
P1 O4 O5 54.6(10)
P1 O4 O8 53.1(11)
O5 O4 O8 92.2(16)
P1 O4 W6 127.9(9)
O5 O4 W6 73.4(11)
O8 O4 W6 135.4(12)
P1 O4 W8 121.5(8)
O5 O4 W8 135.8(12)
O8 O4 W8 68.3(11)
W6 O4 W8 92.7(5)
P1 O4 W16 122.5(8)
O5 O4 W16 130.4(13)
O8 O4 W16 126.9(12)
W6 O4 W16 91.7(5)
W8 O4 W16 90.7(5)
P1 O5 O4 59.2(11)
P1 O5 O3 58.1(10)
O4 O5 O3 96.0(15)
P1 O5 O2 54.6(10)
O4 O5 O2 92.4(15)
O3 O5 O2 92.4(14)
P1 O5 W6 126.9(14)
O4 O5 W6 67.7(10)
O3 O5 W6 134.2(15)
O2 O5 W6 129.1(14)
P1 O5 W19 126.1(14)
O4 O5 W19 134.0(15)
O3 O5 W19 68.1(10)
O2 O5 W19 129.5(14)
W6 O5 W19 92.4(9)
P1 O6 O1 53.0(10)
P1 O6 O3 54.1(9)
O1 O6 O3 91.0(14)
P1 O6 W3 124.0(15)
O1 O6 W3 71.0(11)
O3 O6 W3 135.9(14)
P1 O6 W9 123.5(15)
O1 O6 W9 135.4(14)
O3 O6 W9 69.4(10)
W3 O6 W9 95.2(9)
P1 O6 W16 120.4(13)
O1 O6 W16 130.1(15)
O3 O6 W16 126.6(15)
W3 O6 W16 93.7(9)
W9 O6 W16 91.8(9)
P1 O7 O3 55.5(10)
P1 O7 O2 54.3(10)
O3 O7 O2 90.9(14)
P1 O7 O1 51.9(9)
O3 O7 O1 90.1(14)
O2 O7 O1 85.4(13)
P1 O7 W7 128.0(15)
O3 O7 W7 72.5(11)
O2 O7 W7 134.2(14)
O1 O7 W7 135.2(14)
P1 O7 W5 120.0(14)
O3 O7 W5 133.7(14)
O2 O7 W5 125.3(14)
O1 O7 W5 68.2(10)
W7 O7 W5 94.3(8)
P1 O8 O1 56.1(12)
P1 O8 O4 55.1(12)
O1 O8 O4 93.1(16)
P1 O8 O2 54.6(12)
O1 O8 O2 90.7(16)
O4 O8 O2 88.5(17)
P1 O8 Ti2 126.6(16)
O1 O8 Ti2 70.5(12)
O4 O8 Ti2 136.4(16)
O2 O8 Ti2 130.2(16)
P1 O8 W8 124.7(17)
O1 O8 W8 133.6(16)
O4 O8 W8 69.6(11)
O2 O8 W8 129.6(16)
Ti2 O8 W8 92.4(11)
W6 O17 W8 137.2(10)
W19 O18 W13 143.9(7)
W7 O19 W5 148.6(8)
Ti2 O20 Ti1 158.7(8)
W10 O22 Ti1 150.8(7)
W20 O24 W21 127.1(7)
W9 O26 W19 135.7(9)
W20 O28 W18 128.2(8)
P2 O30 W20 126.2(7)
P2 O30 W21 125.8(7)
W20 O30 W21 89.2(4)
P2 O30 W18 125.1(7)
W20 O30 W18 89.6(4)
W21 O30 W18 89.4(4)
W18 O31 Ti1 151.2(7)
W10 O32 W18 144.2(6)
W17 O33 W22 126.2(8)
W20 O34 W17 148.0(8)
W16 O35 W8 136.9(8)
W15 O37 W22 150.9(9)
W15 O38 W10 128.3(6)
P2 O40 W22 124.8(7)
P2 O40 W17 126.2(7)
W22 O40 W17 90.0(4)
P2 O40 W14 125.4(8)
W22 O40 W14 89.9(4)
W17 O40 W14 89.1(4)
W14 O41 W17 127.0(7)
W14 O43 W12 148.7(7)
W12 O45 W15 127.4(7)
P2 O46 W12 126.0(6)
P2 O46 W10 123.8(7)
W12 O46 W10 90.5(4)
P2 O46 W15 126.5(7)
W12 O46 W15 89.0(4)
W10 O46 W15 89.9(4)
W12 O47 W10 128.5(7)
W11 O48 Ti2 143.5(8)
W13 O49 W11 135.8(8)
W11 O50 W8 139.6(7)
W7 O53 W9 135.5(8)
W7 O54 W19 135.7(8)
W6 O56 W16 132.5(9)
W6 O57 W13 144.4(7)
W16 O58 W3 144.8(9)
W19 O59 W6 144.9(9)
W5 O61 Ti2 134.7(8)
W20 O62 W4 154.7(8)
W4 O64 Ti1 125.2(6)
W17 O65 W4 152.1(7)
W9 O67 W3 145.7(10)
W3 O68 W5 133.4(7)
W2 O69 W5 144.6(9)
W11 O70 W2 134.5(8)
W2 O71 W13 134.1(8)
W2 O72 W7 143.1(8)
W1 O74 W4 124.5(5)
W14 O75 W1 151.5(7)
W1 O76 W12 152.1(7)
W21 O78 W15 151.9(7)
W1 O79 Ti1 125.1(6)
W3 O80 Ti2 134.4(8)
W8 O81 Ti2 142.5(8)
W9 O82 W16 141.2(8)
P2 O83 Ti1 126.5(6)
P2 O83 W4 127.0(7)
Ti1 O83 W4 88.6(4)
P2 O83 W1 125.2(6)
Ti1 O83 W1 88.3(4)
W4 O83 W1 88.9(3)
W21 O27 W18 126.3(7)
W21 O23 W22 150.7(9)
W14 O39 W22 126.9(8)
N2 Cu1 N4 164.2(6)
N2 Cu1 N5 101.1(7)
N4 Cu1 N5 81.1(6)
N2 Cu1 N3 82.8(6)
N4 Cu1 N3 103.7(6)
N5 Cu1 N3 147.8(6)
N2 N1 C14 108.1(19)
N2 N1 C9 122.2(17)
C14 N1 C9 129(2)
N1 N2 C11 108.4(16)
N1 N2 Cu1 136.9(14)
C11 N2 Cu1 114.0(14)
C17 N3 C13 118.3(17)
C17 N3 Cu1 130.9(13)
C13 N3 Cu1 110.7(13)
C16 N4 C23 120.1(15)
C16 N4 Cu1 124.2(12)
C23 N4 Cu1 115.2(12)
C24 N5 N6 106.4(17)
C24 N5 Cu1 114.2(13)
N6 N5 Cu1 139.4(14)
N5 N6 C26 107.0(18)
N5 N6 C8 123.5(18)
C26 N6 C8 129(2)
C5 C1 C2 122(2)
C4 C2 C1 117(2)
C2 C4 C7 122.2(18)
C1 C5 C6 120.1(18)
C5 C6 C7 121.1(18)
C5 C6 C9 117.9(15)
C7 C6 C9 120.9(16)
C6 C7 C4 117.4(17)
C6 C7 C8 122.8(17)
C4 C7 C8 119.8(16)
N6 C8 C7 112.8(18)
N1 C9 C6 114.7(15)
C12 C11 N2 108.2(19)
C12 C11 C13 137(2)
N2 C11 C13 114.6(18)
C11 C12 C14 105.5(19)
N3 C13 C18 120.6(19)
N3 C13 C11 117.2(17)
C18 C13 C11 122(2)
N1 C14 C12 110(2)
C19 C15 C18 120(3)
N4 C16 C20 121(2)
N3 C17 C19 125(2)
C15 C18 C13 119(2)
C17 C19 C15 118(3)
C21 C20 C16 116(2)
C22 C21 C20 123(2)
C21 C22 C23 118(2)
N4 C23 C22 121.6(18)
N4 C23 C24 114.0(16)
C22 C23 C24 124.2(19)
N5 C24 C25 113(2)
N5 C24 C23 115.4(18)
C25 C24 C23 131(2)
C26 C25 C24 102(2)
C25 C26 N6 111(2)
C113 N111 C112 108.1(19)
C113 N111 C111 109.3(16)
C112 N111 C111 111.0(15)
C113 N111 C114 109.8(19)
C112 N111 C114 107.7(18)
C111 N111 C114 110.9(15)
C211 N211 C213 115(2)
C211 N211 C212 111(2)
C213 N211 C212 112(2)
C211 N211 C214 106(2)
C213 N211 C214 108(3)
C212 N211 C214 105(3)
C313 N311 C314 113(2)
C313 N311 C311 108(2)
C314 N311 C311 109.4(18)
C313 N311 C312 109(2)
C314 N311 C312 109.5(17)
C311 N311 C312 108.0(17)
C412 N411 C411 115(3)
C412 N411 C414 108(3)
C411 N411 C414 109(3)
C412 N411 C413 115(3)
C411 N411 C413 103(2)
C414 N411 C413 106(2)
C512 N511 C513 110.9(12)
C512 N511 C511 112.7(12)
C513 N511 C511 109.9(12)
C512 N511 C514 108.8(12)
C513 N511 C514 107.8(12)
C511 N511 C514 106.5(12)
C613 N611 C611 117(3)
C613 N611 C614 95(2)
C611 N611 C614 97(2)
C613 N611 C612 122(3)
C611 N611 C612 114(3)
C614 N611 C612 105(2)

loop_
_geom_bond_atom_site_label_1
_geom_bond_atom_site_label_2
_geom_bond_distance
W1 O77 1.699(11)
W1 O79 1.850(12)
W1 O76 1.896(11)
W1 O74 1.919(10)
W1 O75 1.961(12)
W1 O83 2.445(11)
W2 O73 1.678(11)
W2 O69 1.876(13)
W2 O72 1.880(14)
W2 O71 1.902(13)
W2 O70 1.919(14)
W2 O2 2.480(17)
W3 O66 1.693(11)
W3 O80 1.817(13)
W3 O68 1.882(12)
W3 O58 1.904(14)
W3 O67 1.969(15)
W3 O6 2.42(3)
W3 O1 2.476(16)
W4 O63 1.699(12)
W4 O64 1.820(12)
W4 O62 1.914(13)
W4 O74 1.930(11)
W4 O65 1.958(12)
W4 O83 2.417(11)
W5 O60 1.661(11)
W5 O61 1.800(13)
W5 O69 1.916(12)
W5 O68 1.920(12)
W5 O19 1.937(14)
W5 O1 2.498(15)
W5 O7 2.53(3)
W6 O16 1.664(13)
W6 O17 1.856(14)
W6 O57 1.872(13)
W6 O56 1.878(13)
W6 O59 1.899(13)
W6 O4 2.407(15)
W6 O5 2.49(3)
W7 O55 1.657(12)
W7 O19 1.817(13)
W7 O54 1.884(13)
W7 O53 1.894(15)
W7 O72 1.897(13)
W7 O7 2.40(3)
W7 O3 2.500(15)
W8 O52 1.649(12)
W8 O81 1.814(12)
W8 O50 1.905(12)
W8 O35 1.916(13)
W8 O17 1.948(14)
W8 O8 2.46(3)
W8 O4 2.486(16)
W9 O14 1.718(13)
W9 O67 1.810(14)
W9 O82 1.894(14)
W9 O26 1.902(13)
W9 O53 1.930(14)
W9 O6 2.47(3)
W9 O3 2.479(14)
W10 O21 1.709(11)
W10 O22 1.808(11)
W10 O32 1.878(11)
W10 O47 1.924(12)
W10 O38 1.939(12)
W10 O46 2.436(12)
W11 O51 1.662(12)
W11 O48 1.803(12)
W11 O50 1.897(13)
W11 O70 1.910(13)
W11 O49 1.969(15)
W11 O2 2.454(18)
W12 O44 1.657(13)
W12 O45 1.883(14)
W12 O43 1.903(15)
W12 O76 1.912(11)
W12 O47 1.914(13)
W12 O46 2.432(12)
W13 O42 1.672(11)
W13 O49 1.870(15)
W13 O18 1.903(14)
W13 O71 1.903(14)
W13 O57 1.911(14)
W13 O2 2.466(16)
W14 O13 1.687(14)
W14 O75 1.854(12)
W14 O43 1.903(15)
W14 O41 1.906(14)
W14 O39 1.924(15)
W14 O40 2.461(13)
W15 O9 1.669(13)
W15 O38 1.897(14)
W15 O78 1.898(14)
W15 O37 1.906(15)
W15 O45 1.936(15)
W15 O46 2.451(11)
W16 O36 1.652(12)
W16 O58 1.878(16)
W16 O35 1.899(14)
W16 O82 1.900(14)
W16 O56 1.970(14)
W16 O4 2.501(15)
W16 O6 2.52(3)
W17 O11 1.689(14)
W17 O65 1.847(12)
W17 O33 1.903(14)
W17 O34 1.925(15)
W17 O41 1.931(16)
W17 O40 2.433(13)
W18 O29 1.685(13)
W18 O31 1.837(11)
W18 O32 1.940(11)
W18 O28 1.942(12)
W18 O27 1.979(14)
W18 O30 2.459(14)
W19 O15 1.689(13)
W19 O59 1.874(12)
W19 O18 1.887(13)
W19 O26 1.906(12)
W19 O54 1.920(12)
W19 O3 2.426(16)
W19 O5 2.49(3)
W20 O25 1.707(13)
W20 O62 1.879(14)
W20 O28 1.891(15)
W20 O24 1.896(15)
W20 O34 1.900(16)
W20 O30 2.435(12)
W21 O10 1.704(13)
W21 O23 1.872(16)
W21 O27 1.888(17)
W21 O78 1.891(14)
W21 O24 1.931(15)
W21 O30 2.447(11)
W22 O12 1.70(2)
W22 O37 1.912(16)
W22 O23 1.932(17)
W22 O39 1.933(17)
W22 O33 1.949(15)
W22 O40 2.423(13)
Ti1 O20 1.797(13)
Ti1 O31 1.891(11)
Ti1 O22 1.918(12)
Ti1 O79 1.932(11)
Ti1 O64 1.947(12)
Ti1 O83 2.373(12)
Ti2 O20 1.758(13)
Ti2 O48 1.903(13)
Ti2 O81 1.912(12)
Ti2 O80 1.932(12)
Ti2 O61 1.946(12)
Ti2 O8 2.42(3)
Ti2 O1 2.427(17)
P1 O5 1.45(3)
P1 O1 1.473(16)
P1 O8 1.49(3)
P1 O7 1.52(3)
P1 O3 1.523(15)
P1 O2 1.527(17)
P1 O4 1.532(16)
P1 O6 1.56(3)
P2 O83 1.519(11)
P2 O30 1.520(12)
P2 O40 1.527(13)
P2 O46 1.533(12)
O1 O8 1.63(3)
O1 O6 1.73(3)
O1 O7 1.80(3)
O2 O7 1.79(3)
O2 O8 1.79(3)
O2 O5 1.80(3)
O3 O5 1.66(3)
O3 O7 1.73(3)
O3 O6 1.77(3)
O4 O5 1.63(3)
O4 O8 1.77(3)
Cu1 N2 1.953(16)
Cu1 N4 1.971(13)
Cu1 N5 2.004(15)
Cu1 N3 2.052(17)
N1 N2 1.32(2)
N1 C14 1.35(2)
N1 C9 1.40(2)
N2 C11 1.38(2)
N3 C17 1.32(2)
N3 C13 1.34(2)
N4 C16 1.34(2)
N4 C23 1.35(2)
N5 C24 1.33(2)
N5 N6 1.37(2)
N6 C26 1.38(2)
N6 C8 1.40(2)
C1 C5 1.37(3)
C1 C2 1.41(3)
C2 C4 1.40(3)
C4 C7 1.41(2)
C5 C6 1.40(2)
C6 C7 1.40(2)
C6 C9 1.52(2)
C7 C8 1.52(3)
C11 C12 1.37(3)
C11 C13 1.46(3)
C12 C14 1.37(3)
C13 C18 1.40(3)
C15 C19 1.37(3)
C15 C18 1.37(3)
C16 C20 1.42(3)
C17 C19 1.36(3)
C20 C21 1.40(3)
C21 C22 1.32(3)
C22 C23 1.40(2)
C23 C24 1.47(3)
C24 C25 1.39(3)
C25 C26 1.37(3)
N111 C113 1.455(10)
N111 C112 1.459(10)
N111 C111 1.462(9)
N111 C114 1.472(10)
N211 C211 1.449(10)
N211 C213 1.453(10)
N211 C212 1.461(10)
N211 C214 1.463(10)
N311 C313 1.459(10)
N311 C314 1.462(10)
N311 C311 1.462(10)
N311 C312 1.466(10)
N411 C412 1.453(10)
N411 C411 1.454(10)
N411 C414 1.457(10)
N411 C413 1.466(10)
N511 C512 1.450(9)
N511 C513 1.452(9)
N511 C511 1.459(9)
N511 C514 1.474(9)
N611 C613 1.450(10)
N611 C611 1.451(10)
N611 C614 1.458(10)
N611 C612 1.459(10)

loop_
_platon_squeeze_void_nr
_platon_squeeze_void_average_x
_platon_squeeze_void_average_y
_platon_squeeze_void_average_z
_platon_squeeze_void_volume
_platon_squeeze_void_count_electrons
1 0.000 0.000 0.000 135.7 34.7
2 0.124 0.903 0.383 39.1 12.9
3 0.376 0.403 0.116 39.1 12.0
4 0.500 0.500 0.500 135.7 36.9
5 0.624 0.597 0.883 39.1 13.2
6 0.876 0.097 0.616 39.1 12.8
